data_4038276
loop_
_publ_author_name
'Kazim, Muhammad'
'Siegler, Maxime A.'
'Lectka, Thomas'

_publ_section_title
;
 Close Amide NH&#x00B7;&#x00B7;&#x00B7;F Hydrogen Bonding Interactions in
 1,8-Disubstituted Naphthalenes.
;
_journal_name_full 'The Journal of organic chemistry'
_journal_paper_doi 10.1021/acs.joc.0c00553
_journal_year 2020
_chemical_formula_moiety 'C12 H7 F4 N O'
_chemical_formula_sum 'C12 H7 F4 N O'
_chemical_formula_weight 257.19
_space_group_crystal_system monoclinic
_space_group_IT_number 14
_space_group_name_Hall '-P 2ybc'
_space_group_name_H-M_alt 'P 1 21/c 1'
_atom_sites_solution_hydrogens mixed
_atom_sites_solution_primary direct
_atom_sites_solution_secondary difmap
_audit_creation_method SHELXL-2018/3
_cell_angle_alpha 90
_cell_angle_beta 92.080(4)
_cell_angle_gamma 90
_cell_formula_units_Z 4
_cell_length_a 4.8492(2)
_cell_length_b 12.3436(5)
_cell_length_c 17.6866(8)
_cell_measurement_reflns_used 4360
_cell_measurement_temperature 110(2)
_cell_measurement_theta_max 27.6750
_cell_measurement_theta_min 2.8310
_cell_volume 1057.96(8)
_computing_cell_refinement 'CrysAlisPro 1.171.39.29c (Rigaku OD, 2017)'
_computing_data_collection 'CrysAlisPro 1.171.39.29c (Rigaku OD, 2017)'
_computing_data_reduction 'CrysAlisPro 1.171.39.29c (Rigaku OD, 2017)'
_computing_molecular_graphics 'SHELXTL v6.10 (Sheldrick, 2008)'
_computing_publication_material 'SHELXTL v6.10 (Sheldrick, 2008)'
_computing_structure_refinement 'SHELXL-2018/3 (Sheldrick, 2018)'
_computing_structure_solution 'SHELXS-2018/3 (Sheldrick, 2018)'
_diffrn_ambient_temperature 110(2)
_diffrn_measured_fraction_theta_full 0.999
_diffrn_measured_fraction_theta_max 0.999
_diffrn_measurement_device_type 'SuperNova, Dual, Cu at zero, Atlas'
_diffrn_measurement_method '\w scans'
_diffrn_radiation_monochromator mirror
_diffrn_radiation_source 'SuperNova (Mo) X-ray Source'
_diffrn_radiation_type MoK\a
_diffrn_radiation_wavelength 0.71073
_diffrn_reflns_av_R_equivalents 0.0281
_diffrn_reflns_av_unetI/netI 0.0247
_diffrn_reflns_Laue_measured_fraction_full 0.999
_diffrn_reflns_Laue_measured_fraction_max 0.999
_diffrn_reflns_limit_h_max 6
_diffrn_reflns_limit_h_min -6
_diffrn_reflns_limit_k_max 16
_diffrn_reflns_limit_k_min -15
_diffrn_reflns_limit_l_max 22
_diffrn_reflns_limit_l_min -21
_diffrn_reflns_number 9969
_diffrn_reflns_point_group_measured_fraction_full 0.999
_diffrn_reflns_point_group_measured_fraction_max 0.999
_diffrn_reflns_theta_full 25.242
_diffrn_reflns_theta_max 27.494
_diffrn_reflns_theta_min 2.305
_exptl_absorpt_coefficient_mu 0.151
_exptl_absorpt_correction_T_max 1.000
_exptl_absorpt_correction_T_min 0.675
_exptl_absorpt_correction_type gaussian
_exptl_absorpt_process_details
;
CrysAlisPro 1.171.39.29c (Rigaku Oxford Diffraction, 2017)
Numerical absorption correction based on gaussian integration over
			a multifaceted crystal model
Empirical absorption correction using spherical harmonics,
 implemented in SCALE3 ABSPACK scaling algorithm.
;
_exptl_crystal_colour colorless
_exptl_crystal_density_diffrn 1.615
_exptl_crystal_description plate
_exptl_crystal_F_000 520
_exptl_crystal_size_max 0.25
_exptl_crystal_size_mid 0.20
_exptl_crystal_size_min 0.05
_refine_diff_density_max 0.242
_refine_diff_density_min -0.249
_refine_diff_density_rms 0.047
_refine_ls_extinction_method none
_refine_ls_goodness_of_fit_ref 1.099
_refine_ls_hydrogen_treatment mixed
_refine_ls_matrix_type full
_refine_ls_number_parameters 194
_refine_ls_number_reflns 2435
_refine_ls_number_restraints 114
_refine_ls_restrained_S_all 1.099
_refine_ls_R_factor_all 0.0516
_refine_ls_R_factor_gt 0.0388
_refine_ls_shift/su_max 0.000
_refine_ls_shift/su_mean 0.000
_refine_ls_structure_factor_coef Fsqd
_refine_ls_weighting_details 'w=1/[\s^2^(Fo^2^)+(0.0344P)^2^+0.5004P] where P=(Fo^2^+2Fc^2^)/3'
_refine_ls_weighting_scheme calc
_refine_ls_wR_factor_gt 0.0894
_refine_ls_wR_factor_ref 0.0973
_reflns_Friedel_coverage 0.000
_reflns_number_gt 1974
_reflns_number_total 2435
_reflns_threshold_expression 'I > 2\s(I)'
_cod_data_source_file jo0c00553_si_001.cif
_cod_data_source_block xs2322a
_cod_original_sg_symbol_H-M 'P 21/c'
_cod_database_code 4038276
_shelx_shelxl_version_number 2018/3
_shelx_space_group_comment
;
The symmetry employed for this shelxl refinement is uniquely defined
by the following loop, which should always be used as a source of
symmetry information in preference to the above space-group names.
They are only intended as comments.
;
_oxdiff_exptl_absorpt_empirical_full_min 0.797
_oxdiff_exptl_absorpt_empirical_full_max 1.240
_oxdiff_exptl_absorpt_empirical_details
;
Empirical correction (ABSPACK) includes:
- Absorption correction using spherical harmonics
- Frame scaling
;

loop_
_space_group_symop_operation_xyz
'x, y, z'
'-x, y+1/2, -z+1/2'
'-x, -y, -z'
'x, -y-1/2, z-1/2'

loop_
_atom_site_label
_atom_site_type_symbol
_atom_site_fract_x
_atom_site_fract_y
_atom_site_fract_z
_atom_site_U_iso_or_equiv
_atom_site_adp_type
_atom_site_occupancy
_atom_site_site_symmetry_order
_atom_site_calc_flag
_atom_site_refinement_flags_posn
_atom_site_refinement_flags_adp
_atom_site_refinement_flags_occupancy
_atom_site_disorder_assembly
_atom_site_disorder_group
C1 C 0.5896(3) 0.82672(14) -0.01229(10) 0.0301(4) Uani 0.70(2) 1 d D U P A 1
F1 F 0.3251(8) 0.8499(5) -0.0101(5) 0.0438(12) Uani 0.70(2) 1 d D U P A 1
F2 F 0.7411(16) 0.9020(7) 0.0215(6) 0.0450(16) Uani 0.70(2) 1 d D U P A 1
F3 F 0.6543(17) 0.8263(6) -0.0854(2) 0.0448(11) Uani 0.70(2) 1 d D U P A 1
C1' C 0.5896(3) 0.82672(14) -0.01229(10) 0.0301(4) Uani 0.30(2) 1 d D U P A 2
F1' F 0.351(3) 0.8674(10) 0.0188(13) 0.049(3) Uani 0.30(2) 1 d D U P A 2
F2' F 0.759(3) 0.9081(15) 0.0095(14) 0.035(3) Uani 0.30(2) 1 d D U P A 2
F3' F 0.562(5) 0.8308(14) -0.0843(7) 0.053(3) Uani 0.30(2) 1 d D U P A 2
C2 C 0.6701(3) 0.71680(13) 0.02294(8) 0.0229(3) Uani 1 1 d . . . . .
C3 C 0.5066(3) 0.57537(12) 0.10795(8) 0.0205(3) Uani 1 1 d . . . . .
C4 C 0.6834(3) 0.49541(13) 0.08622(9) 0.0246(3) Uani 1 1 d . . . . .
H4 H 0.783533 0.504291 0.041458 0.029 Uiso 1 1 calc R U . . .
C5 C 0.7183(3) 0.40043(13) 0.12943(9) 0.0286(4) Uani 1 1 d . . . . .
H5 H 0.841231 0.345677 0.113609 0.034 Uiso 1 1 calc R U . . .
C6 C 0.5774(3) 0.38659(13) 0.19352(9) 0.0293(4) Uani 1 1 d . . . . .
H6 H 0.603199 0.322022 0.222135 0.035 Uiso 1 1 calc R U . . .
C7 C 0.3924(3) 0.46658(12) 0.21862(9) 0.0239(3) Uani 1 1 d . . . . .
C8 C 0.2506(4) 0.45220(14) 0.28637(9) 0.0305(4) Uani 1 1 d . . . . .
H8 H 0.279967 0.387948 0.315118 0.037 Uiso 1 1 calc R U . . .
C9 C 0.0728(4) 0.52856(15) 0.31121(9) 0.0325(4) Uani 1 1 d . . . . .
H9 H -0.020279 0.517488 0.356924 0.039 Uiso 1 1 calc R U . . .
C10 C 0.0271(3) 0.62384(14) 0.26909(9) 0.0286(4) Uani 1 1 d . . . . .
H10 H -0.097231 0.677451 0.285854 0.034 Uiso 1 1 calc R U . . .
C11 C 0.1633(3) 0.63819(12) 0.20406(8) 0.0226(3) Uani 1 1 d . . . . .
C12 C 0.3532(3) 0.56319(12) 0.17493(8) 0.0201(3) Uani 1 1 d . . . . .
N1 N 0.4754(3) 0.67191(10) 0.06441(7) 0.0219(3) Uani 1 1 d . . . . .
H1N H 0.316(4) 0.7016(14) 0.0634(10) 0.026 Uiso 1 1 d . U . . .
O1 O 0.9011(2) 0.68367(10) 0.01231(7) 0.0313(3) Uani 1 1 d . . . . .
F4 F 0.11289(19) 0.73227(7) 0.16524(5) 0.0296(2) Uani 1 1 d . . . . .

loop_
_atom_site_aniso_label
_atom_site_aniso_U_11
_atom_site_aniso_U_22
_atom_site_aniso_U_33
_atom_site_aniso_U_23
_atom_site_aniso_U_13
_atom_site_aniso_U_12
C1 0.0242(8) 0.0277(8) 0.0385(9) 0.0034(7) 0.0039(7) -0.0048(7)
F1 0.0216(10) 0.0359(18) 0.074(3) 0.0269(18) 0.0042(13) 0.0024(9)
F2 0.057(3) 0.0272(18) 0.050(2) -0.0056(16) -0.0004(17) -0.0096(15)
F3 0.063(3) 0.0410(14) 0.0306(13) 0.0088(10) 0.0087(14) -0.003(2)
C1' 0.0242(8) 0.0277(8) 0.0385(9) 0.0034(7) 0.0039(7) -0.0048(7)
F1' 0.026(3) 0.033(3) 0.088(7) 0.022(4) 0.011(4) 0.004(2)
F2' 0.023(3) 0.024(3) 0.059(7) -0.001(4) 0.004(3) -0.007(2)
F3' 0.074(7) 0.035(3) 0.048(4) 0.012(3) -0.024(4) -0.003(5)
C2 0.0181(7) 0.0275(8) 0.0232(7) -0.0022(6) 0.0006(6) -0.0020(6)
C3 0.0158(6) 0.0213(7) 0.0239(7) -0.0015(6) -0.0034(5) 0.0002(6)
C4 0.0208(7) 0.0276(8) 0.0251(8) -0.0040(6) -0.0019(6) 0.0026(6)
C5 0.0268(8) 0.0249(8) 0.0336(9) -0.0049(7) -0.0060(7) 0.0087(6)
C6 0.0321(9) 0.0221(8) 0.0329(9) 0.0021(7) -0.0091(7) 0.0038(6)
C7 0.0233(8) 0.0225(7) 0.0254(8) -0.0015(6) -0.0051(6) -0.0031(6)
C8 0.0344(9) 0.0292(9) 0.0274(8) 0.0045(7) -0.0030(7) -0.0061(7)
C9 0.0321(9) 0.0398(10) 0.0259(8) 0.0001(7) 0.0043(7) -0.0085(8)
C10 0.0253(8) 0.0322(9) 0.0284(8) -0.0068(7) 0.0035(6) -0.0020(7)
C11 0.0221(7) 0.0213(7) 0.0242(7) -0.0032(6) -0.0022(6) -0.0010(6)
C12 0.0164(7) 0.0207(7) 0.0228(7) -0.0032(6) -0.0033(5) -0.0015(6)
N1 0.0158(6) 0.0224(6) 0.0276(7) 0.0018(5) 0.0025(5) 0.0028(5)
O1 0.0178(5) 0.0363(7) 0.0401(7) -0.0011(5) 0.0060(5) 0.0013(5)
F4 0.0349(5) 0.0245(5) 0.0298(5) -0.0007(4) 0.0053(4) 0.0098(4)

loop_
_atom_type_symbol
_atom_type_description
_atom_type_scat_dispersion_real
_atom_type_scat_dispersion_imag
_atom_type_scat_source
C C 0.0033 0.0016 'International Tables Vol C Tables 4.2.6.8 and 6.1.1.4'
H H 0.0000 0.0000 'International Tables Vol C Tables 4.2.6.8 and 6.1.1.4'
N N 0.0061 0.0033 'International Tables Vol C Tables 4.2.6.8 and 6.1.1.4'
O O 0.0106 0.0060 'International Tables Vol C Tables 4.2.6.8 and 6.1.1.4'
F F 0.0171 0.0103 'International Tables Vol C Tables 4.2.6.8 and 6.1.1.4'

loop_
_geom_angle_atom_site_label_1
_geom_angle_atom_site_label_2
_geom_angle_atom_site_label_3
_geom_angle
_geom_angle_site_symmetry_1
_geom_angle_site_symmetry_3
_geom_angle_publ_flag
F2 C1 F1 111.2(5) . . ?
F2 C1 F3 107.2(5) . . ?
F1 C1 F3 106.9(3) . . ?
F2 C1 C2 108.1(5) . . ?
F1 C1 C2 114.4(2) . . ?
F3 C1 C2 108.8(4) . . ?
F3' C1' F2' 107.3(12) . . ?
F3' C1' F1' 108.7(6) . . ?
F2' C1' F1' 97.2(10) . . ?
F3' C1' C2 117.1(8) . . ?
F2' C1' C2 113.5(9) . . ?
F1' C1' C2 111.1(6) . . ?
O1 C2 N1 128.30(15) . . ?
O1 C2 C1 117.19(14) . . ?
N1 C2 C1 114.46(13) . . ?
O1 C2 C1' 117.19(14) . . ?
N1 C2 C1' 114.46(13) . . ?
C4 C3 N1 120.41(14) . . ?
C4 C3 C12 120.40(14) . . ?
N1 C3 C12 119.19(13) . . ?
C3 C4 C5 120.79(15) . . ?
C3 C4 H4 119.6 . . ?
C5 C4 H4 119.6 . . ?
C6 C5 C4 120.34(15) . . ?
C6 C5 H5 119.8 . . ?
C4 C5 H5 119.8 . . ?
C5 C6 C7 121.24(15) . . ?
C5 C6 H6 119.4 . . ?
C7 C6 H6 119.4 . . ?
C8 C7 C6 120.74(15) . . ?
C8 C7 C12 120.21(14) . . ?
C6 C7 C12 119.04(14) . . ?
C9 C8 C7 121.32(15) . . ?
C9 C8 H8 119.3 . . ?
C7 C8 H8 119.3 . . ?
C8 C9 C10 119.86(15) . . ?
C8 C9 H9 120.1 . . ?
C10 C9 H9 120.1 . . ?
C11 C10 C9 119.07(15) . . ?
C11 C10 H10 120.5 . . ?
C9 C10 H10 120.5 . . ?
C10 C11 F4 116.92(13) . . ?
C10 C11 C12 124.42(14) . . ?
F4 C11 C12 118.66(13) . . ?
C11 C12 C3 126.71(13) . . ?
C11 C12 C7 115.10(13) . . ?
C3 C12 C7 118.19(13) . . ?
C2 N1 C3 125.46(13) . . ?
C2 N1 H1N 117.8(12) . . ?
C3 N1 H1N 116.6(12) . . ?

loop_
_geom_bond_atom_site_label_1
_geom_bond_atom_site_label_2
_geom_bond_distance
_geom_bond_site_symmetry_2
_geom_bond_publ_flag
C1 F2 1.315(6) . ?
C1 F1 1.316(4) . ?
C1 F3 1.342(4) . ?
C1 C2 1.537(2) . ?
C1' F3' 1.276(11) . ?
C1' F2' 1.346(12) . ?
C1' F1' 1.391(10) . ?
C1' C2 1.537(2) . ?
C2 O1 1.2132(18) . ?
C2 N1 1.3369(19) . ?
C3 C4 1.371(2) . ?
C3 N1 1.4240(19) . ?
C3 C12 1.430(2) . ?
C4 C5 1.406(2) . ?
C4 H4 0.9500 . ?
C5 C6 1.355(2) . ?
C5 H5 0.9500 . ?
C6 C7 1.416(2) . ?
C6 H6 0.9500 . ?
C7 C8 1.414(2) . ?
C7 C12 1.430(2) . ?
C8 C9 1.361(3) . ?
C8 H8 0.9500 . ?
C9 C10 1.405(2) . ?
C9 H9 0.9500 . ?
C10 C11 1.358(2) . ?
C10 H10 0.9500 . ?
C11 F4 1.3666(17) . ?
C11 C12 1.416(2) . ?
N1 H1N 0.856(19) . ?

loop_
_geom_hbond_atom_site_label_D
_geom_hbond_atom_site_label_H
_geom_hbond_atom_site_label_A
_geom_hbond_distance_DH
_geom_hbond_distance_HA
_geom_hbond_distance_DA
_geom_hbond_angle_DHA
_geom_hbond_site_symmetry_A
_geom_hbond_publ_flag
N1 H1N O1 0.856(19) 2.186(19) 2.9050(17) 141.5(16) 1_455 yes
N1 H1N F4 0.856(19) 2.117(18) 2.6556(16) 120.4(15) . yes

loop_
_geom_torsion_atom_site_label_1
_geom_torsion_atom_site_label_2
_geom_torsion_atom_site_label_3
_geom_torsion_atom_site_label_4
_geom_torsion
_geom_torsion_site_symmetry_1
_geom_torsion_site_symmetry_2
_geom_torsion_site_symmetry_3
_geom_torsion_site_symmetry_4
_geom_torsion_publ_flag
F2 C1 C2 O1 -66.6(5) . . . . ?
F1 C1 C2 O1 168.9(5) . . . . ?
F3 C1 C2 O1 49.5(4) . . . . ?
F2 C1 C2 N1 110.9(5) . . . . ?
F1 C1 C2 N1 -13.6(5) . . . . ?
F3 C1 C2 N1 -133.0(4) . . . . ?
F3' C1' C2 O1 69.0(11) . . . . ?
F2' C1' C2 O1 -57.0(11) . . . . ?
F1' C1' C2 O1 -165.3(11) . . . . ?
F3' C1' C2 N1 -113.6(11) . . . . ?
F2' C1' C2 N1 120.5(11) . . . . ?
F1' C1' C2 N1 12.1(11) . . . . ?
N1 C3 C4 C5 179.15(13) . . . . ?
C12 C3 C4 C5 -0.3(2) . . . . ?
C3 C4 C5 C6 -0.1(2) . . . . ?
C4 C5 C6 C7 0.1(2) . . . . ?
C5 C6 C7 C8 -178.76(15) . . . . ?
C5 C6 C7 C12 0.5(2) . . . . ?
C6 C7 C8 C9 179.84(15) . . . . ?
C12 C7 C8 C9 0.6(2) . . . . ?
C7 C8 C9 C10 0.1(2) . . . . ?
C8 C9 C10 C11 -0.3(2) . . . . ?
C9 C10 C11 F4 -179.76(13) . . . . ?
C9 C10 C11 C12 -0.4(2) . . . . ?
C10 C11 C12 C3 -178.40(14) . . . . ?
F4 C11 C12 C3 1.0(2) . . . . ?
C10 C11 C12 C7 1.1(2) . . . . ?
F4 C11 C12 C7 -179.54(12) . . . . ?
C4 C3 C12 C11 -179.72(14) . . . . ?
N1 C3 C12 C11 0.8(2) . . . . ?
C4 C3 C12 C7 0.8(2) . . . . ?
N1 C3 C12 C7 -178.66(13) . . . . ?
C8 C7 C12 C11 -1.2(2) . . . . ?
C6 C7 C12 C11 179.60(13) . . . . ?
C8 C7 C12 C3 178.34(13) . . . . ?
C6 C7 C12 C3 -0.9(2) . . . . ?
O1 C2 N1 C3 2.7(3) . . . . ?
C1 C2 N1 C3 -174.47(13) . . . . ?
C1' C2 N1 C3 -174.47(13) . . . . ?
C4 C3 N1 C2 -29.7(2) . . . . ?
C12 C3 N1 C2 149.81(14) . . . . ?
